data_2103667
loop_
_publ_author_name
'Rychlewska, Urszula'
'War\.zajtis, Beata'

_publ_section_title
;
 Interplay between dipolar, stacking and hydrogen-bond interactions in
 the crystal structures of unsymmetrically substituted esters, amides
 and nitriles of
 (<i>R</i>,<i>R</i>)-<i>O</i>,<i>O</i>'-dibenzoyltartaric acid
;
_journal_issue 3
_journal_name_full 'Acta Crystallographica Section B'
_journal_page_first 415
_journal_page_last 427
_journal_paper_doi 10.1107/S010876810100430X
_journal_volume 57
_journal_year 2001
_chemical_formula_moiety '(C19 H17 N O7), (H2O)'
_chemical_formula_sum 'C19 H19 N O8'
_chemical_formula_weight 389.35
_chemical_name_systematic
;
(R,R)-(-)-O,O'-Dibenzoyltartaric acid mono(N-methylamide)
;
_space_group_IT_number 19
_symmetry_cell_setting orthorhombic
_symmetry_space_group_name_Hall 'P 2ac 2ab'
_symmetry_space_group_name_H-M 'P 21 21 21'
_audit_creation_method SHELXL-97
_cell_angle_alpha 90.00
_cell_angle_beta 90.00
_cell_angle_gamma 90.00
_cell_formula_units_Z 4
_cell_length_a 8.7977(8)
_cell_length_b 10.7520(10)
_cell_length_c 20.177(2)
_cell_measurement_reflns_used 40
_cell_measurement_temperature 293(2)
_cell_measurement_theta_max 23.9
_cell_measurement_theta_min 12.8
_cell_volume 1908.6(3)
_computing_cell_refinement 'Kuma KM-4 software'
_computing_data_collection 'Kuma KM-4 software (Kuma Diffraction, 1991)'
_computing_data_reduction 'Kuma KM-4 software'
_computing_molecular_graphics 'Simens Analytical X-Ray Instruments (1989)'
_computing_publication_material 'SHELXL-97 (Sheldrick, 1997)'
_computing_structure_refinement 'SHELXL-97 (Sheldrick, 1997)'
_computing_structure_solution 'SHELXS-86 (Sheldrick, 1990)'
_diffrn_ambient_temperature 293(2)
_diffrn_measured_fraction_theta_full .844
_diffrn_measured_fraction_theta_max .844
_diffrn_measurement_device_type 'KM-4 four circle diffractometer'
_diffrn_measurement_method \Q--2\Q
_diffrn_radiation_monochromator graphite
_diffrn_radiation_source 'fine-focus sealed tube'
_diffrn_radiation_type CuK\a
_diffrn_radiation_wavelength 1.54178
_diffrn_reflns_av_R_equivalents .0125
_diffrn_reflns_av_sigmaI/netI .0187
_diffrn_reflns_limit_h_max 9
_diffrn_reflns_limit_h_min -9
_diffrn_reflns_limit_k_max 12
_diffrn_reflns_limit_k_min 0
_diffrn_reflns_limit_l_max 24
_diffrn_reflns_limit_l_min 0
_diffrn_reflns_number 3086
_diffrn_reflns_theta_full 67.85
_diffrn_reflns_theta_max 67.85
_diffrn_reflns_theta_min 4.38
_diffrn_standards_decay_% 2.8
_diffrn_standards_interval_count 100
_diffrn_standards_number 2
_exptl_absorpt_coefficient_mu .907
_exptl_absorpt_correction_type none
_exptl_crystal_colour colourless
_exptl_crystal_density_diffrn 1.355
_exptl_crystal_density_method 'not measured'
_exptl_crystal_description prism
_exptl_crystal_F_000 816
_exptl_crystal_size_max .3
_exptl_crystal_size_mid .2
_exptl_crystal_size_min .1
_refine_diff_density_max .116
_refine_diff_density_min -.127
_refine_ls_abs_structure_details 'Flack H D (1983), Acta Cryst. A39, 876-881'
_refine_ls_abs_structure_Flack .13(19)
_refine_ls_extinction_coef .0052(3)
_refine_ls_extinction_method SHELXL
_refine_ls_goodness_of_fit_ref 1.079
_refine_ls_hydrogen_treatment mixed
_refine_ls_matrix_type full
_refine_ls_number_parameters 266
_refine_ls_number_reflns 2841
_refine_ls_number_restraints 0
_refine_ls_restrained_S_all 1.079
_refine_ls_R_factor_all .0365
_refine_ls_R_factor_gt .0275
_refine_ls_shift/su_max .000
_refine_ls_shift/su_mean .000
_refine_ls_structure_factor_coef Fsqd
_refine_ls_weighting_details 'w=1/[\s^2^(Fo^2^)+(0.0425P)^2^+0.1715P] where P=(Fo^2^+2Fc^2^)/3'
_refine_ls_weighting_scheme calc
_refine_ls_wR_factor_ref .0755
_reflns_number_gt 2522
_reflns_number_total 2841
_reflns_threshold_expression >2sigma(I)
_cod_data_source_file na0118.cif
_cod_data_source_block boh2
_cod_depositor_comments
;
The following automatic conversions were performed:

'_refine_ls_weighting_scheme' value 'calc
w=1/[\s^2^(Fo^2^)+(0.0425P)^2^+0.1715P] where P=(Fo^2^+2Fc^2^)/3' was
changed to 'calc'. New tag '_refine_ls_weighting_details' was
created. The value of the new tag was set to
'w=1/[\s^2^(Fo^2^)+(0.0425P)^2^+0.1715P] where P=(Fo^2^+2Fc^2^)/3'.

Automatic conversion script
Id: cif_fix_values 3143 2015-03-26 13:38:13Z robertas 
;
_cod_database_code 2103667
_cod_database_fobs_code 2103667

loop_
_symmetry_equiv_pos_as_xyz
'x, y, z'
'-x+1/2, -y, z+1/2'
'-x, y+1/2, -z+1/2'
'x+1/2, -y+1/2, -z'

loop_
_atom_site_label
_atom_site_fract_x
_atom_site_fract_y
_atom_site_fract_z
_atom_site_U_iso_or_equiv
_atom_site_adp_type
_atom_site_calc_flag
_atom_site_refinement_flags
_atom_site_occupancy
_atom_site_type_symbol
C1 .2694(2) .45907(18) .76410(9) .0447(4) Uani d . 1 C
C2 .0993(2) .47894(16) .76102(9) .0420(4) Uani d . 1 C
H2 .0506 .4001 .7542 .040 Uiso d R 1 H
C3 .0414(2) .53418(16) .82515(8) .0415(4) Uani d . 1 C
H3 .0737 .4808 .8606 .040 Uiso d R 1 H
C4 -.1314(2) .54050(17) .82723(8) .0433(4) Uani d . 1 C
C20 .0747(2) .51075(17) .64673(9) .0448(4) Uani d . 1 C
C21 .0155(2) .58988(17) .59351(10) .0450(4) Uani d . 1 C
C22 .0347(3) .5498(2) .52880(10) .0635(6) Uani d . 1 C
H22 .0898 .4746 .5198 .070 Uiso d R 1 H
C23 -.0293(4) .6162(2) .47761(11) .0739(7) Uani d . 1 C
H23 -.0133 .5899 .4327 .080 Uiso d R 1 H
C24 -.1134(3) .7205(2) .49004(11) .0652(6) Uani d . 1 C
H24 -.1601 .7647 .4541 .080 Uiso d R 1 H
C25 -.1299(3) .7625(2) .55403(11) .0661(6) Uani d . 1 C
H25 -.1867 .8369 .5626 .080 Uiso d R 1 H
C26 -.0656(3) .69728(18) .60571(10) .0574(5) Uani d . 1 C
H26 -.0784 .7261 .6504 .070 Uiso d R 1 H
C30 .1956(2) .66716(19) .89077(9) .0500(5) Uani d . 1 C
C31 .2653(2) .79004(18) .89572(10) .0480(5) Uani d . 1 C
C32 .3324(3) .8245(2) .95496(12) .0769(7) Uani d . 1 C
H32 .3321 .7686 .9921 .070 Uiso d R 1 H
C33 .4004(4) .9404(3) .95987(17) .0975(10) Uani d . 1 C
H33 .4424 .9668 1.0015 .110 Uiso d R 1 H
C34 .4044(3) 1.0181(3) .90694(18) .0922(9) Uani d . 1 C
H34 .4565 1.0962 .9107 .110 Uiso d R 1 H
C35 .3402(3) .9847(2) .84839(14) .0747(7) Uani d . 1 C
H35 .3426 1.0411 .8115 .110 Uiso d R 1 H
C36 .2694(2) .87053(19) .84221(11) .0531(5) Uani d . 1 C
H36 .2235 .8464 .8010 .070 Uiso d R 1 H
C41 -.3574(3) .6626(2) .85022(13) .0707(6) Uani d . 1 C
H411 -.4072 .6078 .8196 .140 Uiso d R 1 H
H412 -.3857 .7472 .8413 .140 Uiso d R 1 H
H413 -.3869 .6428 .8948 .140 Uiso d R 1 H
N4 -.19436(18) .64710(15) .84234(8) .0506(4) Uani d . 1 N
H4 -.1337 .7135 .8486 .070 Uiso d R 1 H
O1 .36154(16) .53294(13) .74493(8) .0650(4) Uani d . 1 O
O2 .05716(15) .56050(10) .70785(6) .0451(3) Uani d . 1 O
O3 .10880(14) .65382(10) .83588(6) .0427(3) Uani d . 1 O
O4 -.20046(17) .44394(13) .81663(8) .0647(4) Uani d . 1 O
O10 .30009(18) .35320(13) .79278(7) .0567(4) Uani d . 1 O
H10 .411(3) .341(2) .7946(12) .076(7) Uiso d . 1 H
O20 .1307(2) .40943(13) .63916(7) .0606(4) Uani d . 1 O
O30 .2121(3) .58422(17) .92939(10) .1019(8) Uani d . 1 O
O1W .57215(18) .27430(15) .81209(8) .0558(4) Uani d . 1 O
H1W .649(3) .328(3) .8139(12) .077(8) Uiso d . 1 H
H2W .605(4) .206(3) .7906(15) .105(10) Uiso d . 1 H

loop_
_atom_site_aniso_label
_atom_site_aniso_U_11
_atom_site_aniso_U_22
_atom_site_aniso_U_33
_atom_site_aniso_U_12
_atom_site_aniso_U_13
_atom_site_aniso_U_23
C1 .0488(11) .0359(10) .0495(9) .0006(9) .0035(8) .0014(9)
C2 .0454(10) .0320(9) .0485(9) -.0013(8) -.0040(8) .0037(8)
C3 .0456(10) .0344(9) .0445(9) -.0052(8) -.0048(8) .0048(8)
C4 .0454(10) .0403(10) .0441(9) -.0065(9) .0008(8) .0012(8)
C20 .0483(10) .0373(10) .0488(10) .0019(9) .0077(8) -.0020(8)
C21 .0537(11) .0385(9) .0428(9) -.0014(8) .0056(8) .0005(8)
C22 .0854(16) .0560(12) .0491(11) .0101(12) .0136(11) -.0027(10)
C23 .109(2) .0724(16) .0401(10) .0027(15) .0038(12) .0010(10)
C24 .0875(17) .0551(13) .0530(12) -.0041(13) -.0093(11) .0114(10)
C25 .0911(17) .0453(12) .0617(13) .0117(12) -.0117(12) .0027(10)
C26 .0786(14) .0468(11) .0470(10) .0105(11) -.0030(10) -.0043(9)
C30 .0545(11) .0498(11) .0456(10) -.0001(10) -.0111(9) .0001(10)
C31 .0405(10) .0483(11) .0553(11) .0002(8) -.0053(8) -.0095(9)
C32 .0945(19) .0668(15) .0694(14) -.0060(15) -.0277(13) -.0105(12)
C33 .108(3) .0798(19) .104(2) -.0200(18) -.0438(19) -.0300(18)
C34 .0836(19) .0637(16) .129(2) -.0244(15) -.0124(18) -.0186(17)
C35 .0723(16) .0578(14) .0939(18) -.0213(12) .0072(14) -.0025(13)
C36 .0490(12) .0494(11) .0610(12) -.0060(9) .0058(9) -.0048(10)
C41 .0478(12) .0688(15) .0955(16) .0017(11) .0092(12) .0011(13)
N4 .0411(8) .0424(9) .0682(10) -.0025(7) .0033(8) -.0025(8)
O1 .0504(8) .0506(8) .0941(11) -.0062(7) .0044(8) .0171(8)
O2 .0561(8) .0371(7) .0420(6) .0054(6) -.0017(6) .0001(5)
O3 .0454(7) .0360(7) .0468(6) -.0060(5) -.0079(5) .0018(5)
O4 .0562(9) .0484(8) .0894(11) -.0158(7) .0044(8) -.0117(8)
O10 .0485(9) .0456(8) .0760(9) .0064(7) .0036(7) .0169(7)
O20 .0786(10) .0441(8) .0590(8) .0146(7) .0083(7) -.0016(6)
O30 .157(2) .0641(11) .0847(12) -.0277(12) -.0672(13) .0241(10)
O1W .0462(8) .0468(8) .0744(10) -.0027(7) .0012(7) -.0050(7)

loop_
_atom_type_symbol
_atom_type_description
_atom_type_scat_dispersion_real
_atom_type_scat_dispersion_imag
_atom_type_scat_source
C C .0181 .0091 'International Tables Vol C Tables 4.2.6.8 and 6.1.1.4'
H H .0000 .0000 'International Tables Vol C Tables 4.2.6.8 and 6.1.1.4'
N N .0311 .0180 'International Tables Vol C Tables 4.2.6.8 and 6.1.1.4'
O O .0492 .0322 'International Tables Vol C Tables 4.2.6.8 and 6.1.1.4'

loop_
_geom_angle_atom_site_label_1
_geom_angle_atom_site_label_2
_geom_angle_atom_site_label_3
_geom_angle
O1 C1 O10 125.53(18)
O1 C1 C2 124.18(17)
O10 C1 C2 110.23(16)
O2 C2 C3 108.23(14)
O2 C2 C1 111.88(15)
C3 C2 C1 110.70(15)
O2 C2 H2 108.5
C3 C2 H2 108.6
C1 C2 H2 108.8
O3 C3 C2 110.03(14)
O3 C3 C4 111.65(15)
C2 C3 C4 112.18(14)
O3 C3 H3 107.6
C2 C3 H3 107.6
C4 C3 H3 107.5
O4 C4 N4 125.03(17)
O4 C4 C3 117.00(17)
N4 C4 C3 117.92(16)
O20 C20 O2 121.28(17)
O20 C20 C21 125.24(17)
O2 C20 C21 113.45(15)
C26 C21 C22 119.4(2)
C26 C21 C20 122.61(18)
C22 C21 C20 117.82(18)
C23 C22 C21 119.7(2)
C23 C22 H22 120.1
C21 C22 H22 120.2
C24 C23 C22 120.6(2)
C24 C23 H23 119.7
C22 C23 H23 119.7
C23 C24 C25 119.9(2)
C23 C24 H24 119.9
C25 C24 H24 120.2
C24 C25 C26 120.0(2)
C24 C25 H25 119.9
C26 C25 H25 120.1
C25 C26 C21 120.19(19)
C25 C26 H26 119.9
C21 C26 H26 119.9
O30 C30 O3 121.61(18)
O30 C30 C31 125.49(18)
O3 C30 C31 112.89(16)
C32 C31 C36 119.7(2)
C32 C31 C30 118.7(2)
C36 C31 C30 121.56(18)
C31 C32 C33 119.1(2)
C31 C32 H32 120.4
C33 C32 H32 120.5
C34 C33 C32 120.6(2)
C34 C33 H33 119.7
C32 C33 H33 119.6
C33 C34 C35 120.8(2)
C33 C34 H34 119.3
C35 C34 H34 119.9
C34 C35 C36 120.0(3)
C34 C35 H35 119.9
C36 C35 H35 120.1
C35 C36 C31 119.8(2)
C35 C36 H36 120.5
C31 C36 H36 119.7
N4 C41 H411 108.1
N4 C41 H412 110.2
H411 C41 H412 110.1
N4 C41 H413 110.1
H411 C41 H413 110.1
H412 C41 H413 108.4
C4 N4 C41 122.97(18)
C4 N4 H4 118.4
C41 N4 H4 118.6
C20 O2 C2 114.24(13)
C30 O3 C3 116.90(14)
C1 O10 H10 109.6(14)
H1W O1W H2W 108(3)

loop_
_geom_bond_atom_site_label_1
_geom_bond_atom_site_label_2
_geom_bond_distance
C1 O1 1.199(2)
C1 O10 1.305(2)
C1 C2 1.513(3)
C2 O2 1.434(2)
C2 C3 1.512(2)
C2 H2 .9599
C3 O3 1.433(2)
C3 C4 1.522(3)
C3 H3 .9600
C4 O4 1.222(2)
C4 N4 1.309(2)
C20 O20 1.205(2)
C20 O2 1.353(2)
C20 C21 1.465(3)
C21 C26 1.380(3)
C21 C22 1.385(3)
C22 C23 1.376(3)
C22 H22 .9599
C23 C24 1.366(3)
C23 H23 .9600
C24 C25 1.375(3)
C24 H24 .9600
C25 C26 1.378(3)
C25 H25 .9600
C26 H26 .9601
C30 O30 1.193(2)
C30 O3 1.353(2)
C30 C31 1.460(3)
C31 C32 1.384(3)
C31 C36 1.384(3)
C32 C33 1.386(4)
C32 H32 .9600
C33 C34 1.356(4)
C33 H33 .9599
C34 C35 1.358(4)
C34 H34 .9600
C35 C36 1.382(3)
C35 H35 .9599
C36 H36 .9600
C41 N4 1.453(3)
C41 H411 .9599
C41 H412 .9599
C41 H413 .9599
N4 H4 .9000
O10 H10 .99(3)
O1W H1W .89(3)
O1W H2W .90(3)

loop_
_geom_torsion_atom_site_label_1
_geom_torsion_atom_site_label_2
_geom_torsion_atom_site_label_3
_geom_torsion_atom_site_label_4
_geom_torsion
O1 C1 C2 O2 27.5(3)
O10 C1 C2 O2 -155.04(14)
O1 C1 C2 C3 -93.3(2)
O10 C1 C2 C3 84.15(18)
O2 C2 C3 O3 -60.75(17)
C1 C2 C3 O3 62.21(18)
O2 C2 C3 C4 64.20(18)
C1 C2 C3 C4 -172.85(15)
O3 C3 C4 O4 177.84(15)
C2 C3 C4 O4 53.8(2)
O3 C3 C4 N4 -4.4(2)
C2 C3 C4 N4 -128.47(17)
O20 C20 C21 C26 171.0(2)
O2 C20 C21 C26 -7.2(3)
O20 C20 C21 C22 -4.8(3)
O2 C20 C21 C22 176.97(19)
C26 C21 C22 C23 -1.0(4)
C20 C21 C22 C23 175.0(2)
C21 C22 C23 C24 -1.0(4)
C22 C23 C24 C25 2.5(4)
C23 C24 C25 C26 -2.1(4)
C24 C25 C26 C21 .1(4)
C22 C21 C26 C25 1.4(3)
C20 C21 C26 C25 -174.4(2)
O30 C30 C31 C32 -13.2(4)
O3 C30 C31 C32 167.8(2)
O30 C30 C31 C36 164.9(2)
O3 C30 C31 C36 -14.2(3)
C36 C31 C32 C33 1.2(4)
C30 C31 C32 C33 179.3(2)
C31 C32 C33 C34 -1.6(5)
C32 C33 C34 C35 .9(5)
C33 C34 C35 C36 .1(5)
C34 C35 C36 C31 -.5(4)
C32 C31 C36 C35 -.1(3)
C30 C31 C36 C35 -178.2(2)
O4 C4 N4 C41 1.8(3)
C3 C4 N4 C41 -175.78(18)
O20 C20 O2 C2 -4.6(3)
C21 C20 O2 C2 173.64(16)
C3 C2 O2 C20 -167.38(14)
C1 C2 O2 C20 70.39(19)
O30 C30 O3 C3 -1.9(3)
C31 C30 O3 C3 177.14(15)
C2 C3 O3 C30 -118.29(17)
C4 C3 O3 C30 116.47(17)

loop_
_cod_related_entry_id
_cod_related_entry_database
_cod_related_entry_code
1 ChemSpider 21188436
